data_7038433
loop_
_publ_author_name
'Paisley, Nathan R.'
'Lui, Melanie W.'
'McDonald, Robert'
'Ferguson, Michael J.'
'Rivard, Eric'

_publ_section_title
;
 Structurally versatile phosphine and amine donors constructed from
 N-heterocyclic olefin units.
;
_journal_issue 24
_journal_name_full 'Dalton transactions (Cambridge, England : 2003)'
_journal_page_first 9860
_journal_page_last 9870
_journal_paper_doi 10.1039/c6dt00299d
_journal_volume 45
_journal_year 2016
_chemical_formula_moiety 'C40 H50 B N2 P'
_chemical_formula_sum 'C40 H50 B N2 P'
_chemical_formula_weight 600.60
_space_group_crystal_system monoclinic
_space_group_IT_number 14
_space_group_name_Hall '-P 2yn'
_space_group_name_H-M_alt 'P 1 21/n 1'
_symmetry_space_group_name_Hall '-P 2yn'
_symmetry_space_group_name_H-M 'P 1 21/n 1'
_atom_sites_solution_hydrogens mixed
_audit_creation_method SHELXL-2014/7
_audit_update_record
;
2016-01-20 deposited with the CCDC.
2016-02-18 downloaded from the CCDC.
;
_cell_angle_alpha 90
_cell_angle_beta 92.3243(8)
_cell_angle_gamma 90
_cell_formula_units_Z 4
_cell_length_a 10.7033(2)
_cell_length_b 18.7813(3)
_cell_length_c 17.9853(3)
_cell_measurement_reflns_used 9630
_cell_measurement_temperature 173(2)
_cell_measurement_theta_max 72.49
_cell_measurement_theta_min 3.40
_cell_volume 3612.46(11)
_computing_cell_refinement 'Bruker SAINT'
_computing_data_collection 'Bruker APEX2'
_computing_data_reduction 'Bruker SAINT'
_computing_molecular_graphics 'Bruker SHELXTL'
_computing_publication_material 'Bruker SHELXTL'
_computing_structure_refinement 'SHELXL-2014/7 (Sheldrick, 2014)'
_computing_structure_solution 'SHELXT-2014 (Sheldrick 2014)'
_diffrn_ambient_temperature 173(2)
_diffrn_measured_fraction_theta_full 0.996
_diffrn_measured_fraction_theta_max 0.992
_diffrn_measurement_device_type 'Bruker APEX-II CCD'
_diffrn_measurement_method '\f and \w scans'
_diffrn_radiation_type CuK\a
_diffrn_radiation_wavelength 1.54178
_diffrn_reflns_av_R_equivalents 0.0257
_diffrn_reflns_av_unetI/netI 0.0203
_diffrn_reflns_Laue_measured_fraction_full 0.996
_diffrn_reflns_Laue_measured_fraction_max 0.992
_diffrn_reflns_limit_h_max 13
_diffrn_reflns_limit_h_min -13
_diffrn_reflns_limit_k_max 23
_diffrn_reflns_limit_k_min -23
_diffrn_reflns_limit_l_max 22
_diffrn_reflns_limit_l_min -22
_diffrn_reflns_number 24968
_diffrn_reflns_point_group_measured_fraction_full 0.996
_diffrn_reflns_point_group_measured_fraction_max 0.992
_diffrn_reflns_theta_full 67.679
_diffrn_reflns_theta_max 72.510
_diffrn_reflns_theta_min 3.404
_exptl_absorpt_coefficient_mu 0.874
_exptl_absorpt_correction_T_max 0.9529
_exptl_absorpt_correction_T_min 0.7259
_exptl_absorpt_correction_type numerical
_exptl_absorpt_process_details 'SADABS 2014/5'
_exptl_crystal_colour colourless
_exptl_crystal_density_diffrn 1.104
_exptl_crystal_description fragment
_exptl_crystal_F_000 1296
_exptl_crystal_size_max 0.237
_exptl_crystal_size_mid 0.204
_exptl_crystal_size_min 0.115
_refine_diff_density_max 0.311
_refine_diff_density_min -0.366
_refine_diff_density_rms 0.036
_refine_ls_extinction_method none
_refine_ls_goodness_of_fit_ref 1.038
_refine_ls_hydrogen_treatment mixed
_refine_ls_matrix_type full
_refine_ls_number_parameters 437
_refine_ls_number_reflns 7118
_refine_ls_number_restraints 0
_refine_ls_restrained_S_all 1.038
_refine_ls_R_factor_all 0.0399
_refine_ls_R_factor_gt 0.0371
_refine_ls_shift/su_max 0.000
_refine_ls_shift/su_mean 0.000
_refine_ls_structure_factor_coef Fsqd
_refine_ls_weighting_details 'w=1/[\s^2^(Fo^2^)+(0.0534P)^2^+1.0458P] where P=(Fo^2^+2Fc^2^)/3'
_refine_ls_weighting_scheme calc
_refine_ls_wR_factor_gt 0.1007
_refine_ls_wR_factor_ref 0.1037
_reflns_Friedel_coverage 0.000
_reflns_number_gt 6558
_reflns_number_total 7118
_reflns_threshold_expression 'I > 2\s(I)'
_cod_data_source_file c6dt00299d2.cif
_cod_data_source_block riv15de
_cod_depositor_comments 'Adding full bibliography for 7038430--7038439.cif.'
_cod_database_code 7038433
_shelx_shelxl_version_number 2014/7
_shelx_space_group_comment
; 
The symmetry employed for this shelxl refinement is uniquely defined 
by the following loop, which should always be used as a source of 
symmetry information in preference to the above space-group names. 
They are only intended as comments. 
;
_shelx_estimated_absorpt_t_min 0.820
_shelx_estimated_absorpt_t_max 0.906

loop_
_space_group_symop_operation_xyz
'x, y, z'
'-x+1/2, y+1/2, -z+1/2'
'-x, -y, -z'
'x-1/2, -y-1/2, z-1/2'

loop_
_atom_site_label
_atom_site_type_symbol
_atom_site_fract_x
_atom_site_fract_y
_atom_site_fract_z
_atom_site_U_iso_or_equiv
_atom_site_adp_type
_atom_site_occupancy
_atom_site_site_symmetry_order
_atom_site_calc_flag
_atom_site_refinement_flags_posn
_atom_site_refinement_flags_adp
_atom_site_refinement_flags_occupancy
_atom_site_disorder_assembly
_atom_site_disorder_group
P P 0.15345(3) 0.29693(2) 0.24371(2) 0.02615(9) Uani 1 1 d . . . . .
N1 N 0.14914(9) 0.09960(5) 0.14302(5) 0.0260(2) Uani 1 1 d . . . . .
N2 N 0.18258(8) 0.10334(5) 0.26332(5) 0.02345(19) Uani 1 1 d . . . . .
C1 C 0.15714(10) 0.14619(6) 0.20249(6) 0.0227(2) Uani 1 1 d . . . . .
C2 C 0.16948(12) 0.02995(6) 0.16707(7) 0.0299(2) Uani 1 1 d . . . . .
H2 H 0.1689 -0.0114 0.1367 0.036 Uiso 1 1 calc R U . . .
C3 C 0.18990(11) 0.03206(6) 0.24057(6) 0.0283(2) Uani 1 1 d . . . . .
H3 H 0.2065 -0.0077 0.2721 0.034 Uiso 1 1 calc R U . . .
C4 C 0.13820(11) 0.21831(6) 0.19212(6) 0.0271(2) Uani 1 1 d . . . . .
H4 H 0.1083 0.2280 0.1427 0.033 Uiso 1 1 calc R U . . .
C11 C 0.13030(11) 0.12090(5) 0.06674(6) 0.0247(2) Uani 1 1 d . . . . .
C12 C 0.00786(11) 0.12739(6) 0.03763(6) 0.0275(2) Uani 1 1 d . . . . .
C13 C -0.00832(13) 0.14722(7) -0.03667(7) 0.0378(3) Uani 1 1 d . . . . .
H13 H -0.0904 0.1523 -0.0581 0.045 Uiso 1 1 calc R U . . .
C14 C 0.09348(15) 0.15955(8) -0.07966(7) 0.0429(3) Uani 1 1 d . . . . .
H14 H 0.0807 0.1724 -0.1305 0.051 Uiso 1 1 calc R U . . .
C15 C 0.21358(14) 0.15337(7) -0.04946(8) 0.0419(3) Uani 1 1 d . . . . .
H15 H 0.2826 0.1619 -0.0798 0.050 Uiso 1 1 calc R U . . .
C16 C 0.23480(12) 0.13480(6) 0.02518(7) 0.0331(3) Uani 1 1 d . . . . .
C17 C -0.10387(12) 0.11250(7) 0.08427(7) 0.0364(3) Uani 1 1 d . . . . .
H17 H -0.0751 0.1149 0.1378 0.044 Uiso 1 1 calc R U . . .
C18 C -0.1533(2) 0.03782(10) 0.06916(14) 0.0765(6) Uani 1 1 d . . . . .
H18A H -0.2255 0.0289 0.0997 0.092 Uiso 1 1 calc R U . . .
H18B H -0.1787 0.0333 0.0164 0.092 Uiso 1 1 calc R U . . .
H18C H -0.0875 0.0030 0.0816 0.092 Uiso 1 1 calc R U . . .
C19 C -0.20783(14) 0.16724(10) 0.07186(10) 0.0577(4) Uani 1 1 d . . . . .
H19A H -0.2778 0.1554 0.1031 0.069 Uiso 1 1 calc R U . . .
H19B H -0.1760 0.2147 0.0851 0.069 Uiso 1 1 calc R U . . .
H19C H -0.2365 0.1668 0.0194 0.069 Uiso 1 1 calc R U . . .
C20A C 0.3661(7) 0.1343(4) 0.0670(3) 0.0350(11) Uani 0.626(6) 1 d . . P A 1
H20A H 0.3535 0.1292 0.1216 0.042 Uiso 0.626(6) 1 calc R U P A 1
C21A C 0.4377(3) 0.07050(17) 0.0411(3) 0.0645(13) Uani 0.626(6) 1 d . . P A 1
H21A H 0.3900 0.0271 0.0505 0.077 Uiso 0.626(6) 1 calc R U P A 1
H21B H 0.4508 0.0748 -0.0123 0.077 Uiso 0.626(6) 1 calc R U P A 1
H21C H 0.5188 0.0681 0.0683 0.077 Uiso 0.626(6) 1 calc R U P A 1
C22A C 0.4345(8) 0.2034(4) 0.0542(4) 0.0514(13) Uani 0.626(6) 1 d . . P A 1
H22A H 0.3846 0.2433 0.0719 0.062 Uiso 0.626(6) 1 calc R U P A 1
H22B H 0.5156 0.2025 0.0815 0.062 Uiso 0.626(6) 1 calc R U P A 1
H22C H 0.4475 0.2092 0.0009 0.062 Uiso 0.626(6) 1 calc R U P A 1
C20B C 0.3671(13) 0.1253(6) 0.0459(5) 0.037(2) Uani 0.374(6) 1 d . . P A 2
H20B H 0.3708 0.0909 0.0884 0.045 Uiso 0.374(6) 1 calc R U P A 2
C21B C 0.4583(4) 0.0969(3) -0.0118(4) 0.0578(17) Uani 0.374(6) 1 d . . P A 2
H21D H 0.5427 0.0937 0.0112 0.069 Uiso 0.374(6) 1 calc R U P A 2
H21E H 0.4311 0.0495 -0.0287 0.069 Uiso 0.374(6) 1 calc R U P A 2
H21F H 0.4587 0.1293 -0.0545 0.069 Uiso 0.374(6) 1 calc R U P A 2
C22B C 0.4189(14) 0.1965(8) 0.0767(6) 0.048(2) Uani 0.374(6) 1 d . . P A 2
H22D H 0.5078 0.1910 0.0909 0.057 Uiso 0.374(6) 1 calc R U P A 2
H22E H 0.4091 0.2334 0.0383 0.057 Uiso 0.374(6) 1 calc R U P A 2
H22F H 0.3729 0.2104 0.1204 0.057 Uiso 0.374(6) 1 calc R U P A 2
C31 C 0.19350(11) 0.12177(6) 0.34103(6) 0.0251(2) Uani 1 1 d . . . . .
C32 C 0.08423(11) 0.13669(6) 0.37826(7) 0.0298(2) Uani 1 1 d . . . . .
C33 C 0.09612(14) 0.14828(7) 0.45466(7) 0.0392(3) Uani 1 1 d . . . . .
H33 H 0.0238 0.1583 0.4817 0.047 Uiso 1 1 calc R U . . .
C34 C 0.21155(15) 0.14540(8) 0.49161(7) 0.0449(3) Uani 1 1 d . . . . .
H34 H 0.2179 0.1540 0.5437 0.054 Uiso 1 1 calc R U . . .
C35 C 0.31799(14) 0.13016(8) 0.45362(7) 0.0406(3) Uani 1 1 d . . . . .
H35 H 0.3966 0.1285 0.4800 0.049 Uiso 1 1 calc R U . . .
C36 C 0.31199(11) 0.11712(6) 0.37721(7) 0.0303(2) Uani 1 1 d . . . . .
C37 C -0.04277(12) 0.13857(7) 0.33716(8) 0.0357(3) Uani 1 1 d . . . . .
H37 H -0.0293 0.1573 0.2861 0.043 Uiso 1 1 calc R U . . .
C38 C -0.09827(14) 0.06411(8) 0.32820(11) 0.0550(4) Uani 1 1 d . . . . .
H38A H -0.1798 0.0672 0.3016 0.066 Uiso 1 1 calc R U . . .
H38B H -0.0420 0.0343 0.2999 0.066 Uiso 1 1 calc R U . . .
H38C H -0.1086 0.0430 0.3774 0.066 Uiso 1 1 calc R U . . .
C39 C -0.13590(14) 0.18812(9) 0.37310(10) 0.0511(4) Uani 1 1 d . . . . .
H39A H -0.2156 0.1871 0.3443 0.061 Uiso 1 1 calc R U . . .
H39B H -0.1491 0.1723 0.4241 0.061 Uiso 1 1 calc R U . . .
H39C H -0.1028 0.2368 0.3740 0.061 Uiso 1 1 calc R U . . .
C40 C 0.42787(12) 0.09669(7) 0.33550(8) 0.0366(3) Uani 1 1 d . . . . .
H40 H 0.4026 0.0575 0.3004 0.044 Uiso 1 1 calc R U . . .
C41 C 0.53456(14) 0.06792(10) 0.38594(10) 0.0558(4) Uani 1 1 d . . . . .
H41A H 0.6058 0.0559 0.3558 0.067 Uiso 1 1 calc R U . . .
H41B H 0.5599 0.1043 0.4226 0.067 Uiso 1 1 calc R U . . .
H41C H 0.5064 0.0252 0.4117 0.067 Uiso 1 1 calc R U . . .
C42 C 0.47508(14) 0.15803(9) 0.28815(9) 0.0500(4) Uani 1 1 d . . . . .
H42A H 0.5494 0.1426 0.2624 0.060 Uiso 1 1 calc R U . . .
H42B H 0.4095 0.1720 0.2514 0.060 Uiso 1 1 calc R U . . .
H42C H 0.4966 0.1987 0.3203 0.060 Uiso 1 1 calc R U . . .
C51 C 0.23562(11) 0.35375(6) 0.17909(7) 0.0291(2) Uani 1 1 d . . . . .
C52 C 0.36617(13) 0.35600(7) 0.18416(8) 0.0388(3) Uani 1 1 d . . . . .
H52 H 0.4101 0.3303 0.2224 0.047 Uiso 1 1 calc R U . . .
C53 C 0.43216(14) 0.39550(8) 0.13380(9) 0.0464(3) Uani 1 1 d . . . . .
H53 H 0.5209 0.3963 0.1375 0.056 Uiso 1 1 calc R U . . .
C54 C 0.36986(15) 0.43365(8) 0.07844(8) 0.0459(3) Uani 1 1 d . . . . .
H54 H 0.4155 0.4612 0.0445 0.055 Uiso 1 1 calc R U . . .
C55 C 0.24076(15) 0.43180(8) 0.07237(7) 0.0433(3) Uani 1 1 d . . . . .
H55 H 0.1976 0.4579 0.0340 0.052 Uiso 1 1 calc R U . . .
C56 C 0.17380(13) 0.39180(7) 0.12234(7) 0.0349(3) Uani 1 1 d . . . . .
H56 H 0.0851 0.3905 0.1176 0.042 Uiso 1 1 calc R U . . .
C61 C -0.00098(12) 0.33863(6) 0.24505(7) 0.0313(3) Uani 1 1 d . . . . .
C62 C -0.01247(15) 0.40665(8) 0.27526(8) 0.0447(3) Uani 1 1 d . . . . .
H62 H 0.0599 0.4312 0.2938 0.054 Uiso 1 1 calc R U . . .
C63 C -0.12927(17) 0.43866(9) 0.27829(10) 0.0577(4) Uani 1 1 d . . . . .
H63 H -0.1362 0.4854 0.2980 0.069 Uiso 1 1 calc R U . . .
C64 C -0.23494(16) 0.40296(10) 0.25285(10) 0.0558(4) Uani 1 1 d . . . . .
H64 H -0.3148 0.4245 0.2561 0.067 Uiso 1 1 calc R U . . .
C65 C -0.22476(15) 0.33614(9) 0.22270(10) 0.0540(4) Uani 1 1 d . . . . .
H65 H -0.2975 0.3118 0.2045 0.065 Uiso 1 1 calc R U . . .
C66 C -0.10797(13) 0.30398(7) 0.21879(9) 0.0425(3) Uani 1 1 d . . . . .
H66 H -0.1017 0.2577 0.1979 0.051 Uiso 1 1 calc R U . . .
B B 0.23166(18) 0.30558(8) 0.34152(9) 0.0426(4) Uani 1 1 d . . . . .
H1A H 0.3282(18) 0.2799(10) 0.3403(10) 0.065(5) Uiso 1 1 d . . . . .
H1B H 0.1679(17) 0.2806(10) 0.3824(10) 0.062(5) Uiso 1 1 d . . . . .
H1C H 0.2401(15) 0.3666(9) 0.3485(9) 0.048(4) Uiso 1 1 d . . . . .

loop_
_atom_site_aniso_label
_atom_site_aniso_U_11
_atom_site_aniso_U_22
_atom_site_aniso_U_33
_atom_site_aniso_U_23
_atom_site_aniso_U_13
_atom_site_aniso_U_12
P 0.03294(16) 0.01759(14) 0.02732(15) -0.00235(10) -0.00598(11) -0.00045(10)
N1 0.0344(5) 0.0174(4) 0.0254(5) -0.0006(3) -0.0093(4) 0.0007(4)
N2 0.0266(5) 0.0185(4) 0.0248(4) 0.0005(3) -0.0043(4) 0.0010(3)
C1 0.0212(5) 0.0203(5) 0.0259(5) -0.0008(4) -0.0061(4) -0.0009(4)
C2 0.0399(6) 0.0169(5) 0.0323(6) -0.0013(4) -0.0069(5) 0.0024(4)
C3 0.0358(6) 0.0176(5) 0.0309(6) 0.0021(4) -0.0047(5) 0.0027(4)
C4 0.0345(6) 0.0195(5) 0.0266(5) -0.0009(4) -0.0095(4) 0.0010(4)
C11 0.0303(6) 0.0171(5) 0.0260(5) -0.0007(4) -0.0065(4) -0.0005(4)
C12 0.0294(6) 0.0237(5) 0.0288(6) -0.0024(4) -0.0056(4) 0.0005(4)
C13 0.0395(7) 0.0394(7) 0.0332(6) 0.0033(5) -0.0135(5) 0.0019(5)
C14 0.0579(9) 0.0420(7) 0.0283(6) 0.0086(5) -0.0044(6) -0.0029(6)
C15 0.0466(8) 0.0372(7) 0.0424(7) 0.0089(6) 0.0089(6) -0.0063(6)
C16 0.0305(6) 0.0255(6) 0.0428(7) 0.0049(5) -0.0030(5) -0.0039(5)
C17 0.0290(6) 0.0423(7) 0.0378(7) -0.0051(5) -0.0015(5) 0.0007(5)
C18 0.0714(12) 0.0529(10) 0.1085(16) -0.0149(10) 0.0453(12) -0.0243(9)
C19 0.0334(7) 0.0750(12) 0.0639(10) -0.0106(9) -0.0057(7) 0.0151(7)
C20A 0.0229(14) 0.042(2) 0.040(3) -0.003(2) -0.0055(19) -0.0031(12)
C21A 0.0408(14) 0.0464(16) 0.105(3) -0.0119(17) -0.0123(16) 0.0105(12)
C22A 0.034(2) 0.0408(18) 0.079(4) -0.004(3) -0.009(3) -0.0094(15)
C20B 0.039(3) 0.035(4) 0.037(4) 0.007(3) -0.012(3) -0.014(3)
C21B 0.039(2) 0.056(3) 0.078(4) -0.020(3) -0.001(2) 0.0052(19)
C22B 0.039(4) 0.056(5) 0.047(4) -0.008(3) 0.001(3) -0.011(3)
C31 0.0302(6) 0.0202(5) 0.0246(5) 0.0016(4) -0.0036(4) -0.0009(4)
C32 0.0331(6) 0.0223(5) 0.0341(6) 0.0003(4) 0.0014(5) -0.0007(4)
C33 0.0494(8) 0.0348(7) 0.0342(6) -0.0026(5) 0.0100(6) 0.0000(6)
C34 0.0636(9) 0.0451(8) 0.0258(6) -0.0032(5) -0.0018(6) -0.0031(7)
C35 0.0455(8) 0.0436(7) 0.0316(6) 0.0002(5) -0.0125(6) -0.0025(6)
C36 0.0321(6) 0.0283(6) 0.0300(6) 0.0019(4) -0.0063(5) -0.0013(5)
C37 0.0286(6) 0.0326(6) 0.0460(7) -0.0006(5) 0.0032(5) 0.0039(5)
C38 0.0320(7) 0.0414(8) 0.0909(13) -0.0085(8) -0.0055(7) -0.0027(6)
C39 0.0389(8) 0.0484(8) 0.0665(10) -0.0022(7) 0.0096(7) 0.0128(6)
C40 0.0279(6) 0.0396(7) 0.0415(7) -0.0008(5) -0.0080(5) 0.0019(5)
C41 0.0343(7) 0.0667(11) 0.0653(10) 0.0110(8) -0.0114(7) 0.0069(7)
C42 0.0384(7) 0.0580(9) 0.0539(9) 0.0092(7) 0.0053(6) 0.0004(7)
C51 0.0349(6) 0.0184(5) 0.0338(6) -0.0066(4) -0.0003(5) -0.0028(4)
C52 0.0366(7) 0.0250(6) 0.0545(8) -0.0037(5) -0.0007(6) 0.0012(5)
C53 0.0378(7) 0.0351(7) 0.0669(10) -0.0104(7) 0.0118(7) -0.0048(6)
C54 0.0584(9) 0.0358(7) 0.0447(8) -0.0084(6) 0.0184(7) -0.0126(6)
C55 0.0604(9) 0.0382(7) 0.0312(6) -0.0005(5) 0.0011(6) -0.0072(6)
C56 0.0406(7) 0.0319(6) 0.0318(6) -0.0013(5) -0.0029(5) -0.0054(5)
C61 0.0385(6) 0.0260(6) 0.0295(6) 0.0033(4) 0.0025(5) 0.0040(5)
C62 0.0517(8) 0.0357(7) 0.0475(8) -0.0082(6) 0.0096(6) 0.0062(6)
C63 0.0665(11) 0.0464(9) 0.0615(10) -0.0064(7) 0.0192(8) 0.0207(8)
C64 0.0499(9) 0.0614(10) 0.0573(9) 0.0161(8) 0.0151(7) 0.0244(8)
C65 0.0393(8) 0.0564(9) 0.0655(10) 0.0158(8) -0.0060(7) 0.0091(7)
C66 0.0394(7) 0.0343(7) 0.0531(8) 0.0037(6) -0.0088(6) 0.0060(5)
B 0.0628(10) 0.0290(7) 0.0341(7) -0.0048(6) -0.0199(7) -0.0014(7)

loop_
_atom_type_symbol
_atom_type_description
_atom_type_scat_dispersion_real
_atom_type_scat_dispersion_imag
_atom_type_scat_source
C C 0.0181 0.0091 'International Tables Vol C Tables 4.2.6.8 and 6.1.1.4'
H H 0.0000 0.0000 'International Tables Vol C Tables 4.2.6.8 and 6.1.1.4'
B B 0.0090 0.0039 'International Tables Vol C Tables 4.2.6.8 and 6.1.1.4'
N N 0.0311 0.0180 'International Tables Vol C Tables 4.2.6.8 and 6.1.1.4'
P P 0.2955 0.4335 'International Tables Vol C Tables 4.2.6.8 and 6.1.1.4'

loop_
_geom_angle_atom_site_label_1
_geom_angle_atom_site_label_2
_geom_angle_atom_site_label_3
_geom_angle
C4 P C51 101.10(5)
C4 P C61 107.67(6)
C51 P C61 102.50(5)
C4 P B 125.76(6)
C51 P B 109.21(7)
C61 P B 108.15(7)
C1 N1 C2 110.52(9)
C1 N1 C11 124.42(9)
C2 N1 C11 124.96(9)
C1 N2 C3 109.73(9)
C1 N2 C31 129.54(9)
C3 N2 C31 120.60(9)
N2 C1 C4 134.74(10)
N2 C1 N1 104.43(9)
C4 C1 N1 120.82(10)
C3 C2 N1 107.32(10)
C2 C3 N2 108.00(10)
C1 C4 P 138.31(9)
C16 C11 C12 122.91(11)
C16 C11 N1 118.67(10)
C12 C11 N1 118.42(10)
C13 C12 C11 117.50(11)
C13 C12 C17 120.74(11)
C11 C12 C17 121.76(11)
C14 C13 C12 120.82(12)
C15 C14 C13 120.61(12)
C14 C15 C16 120.79(12)
C11 C16 C15 117.33(12)
C11 C16 C20B 129.1(4)
C15 C16 C20B 113.2(4)
C11 C16 C20A 117.7(3)
C15 C16 C20A 124.8(3)
C12 C17 C18 110.39(12)
C12 C17 C19 112.48(12)
C18 C17 C19 110.46(14)
C21A C20A C22A 112.4(5)
C21A C20A C16 108.2(4)
C22A C20A C16 110.6(5)
C16 C20B C22B 108.4(10)
C16 C20B C21B 120.1(6)
C22B C20B C21B 108.2(9)
C32 C31 C36 123.18(11)
C32 C31 N2 118.43(10)
C36 C31 N2 118.10(10)
C33 C32 C31 117.32(12)
C33 C32 C37 121.35(12)
C31 C32 C37 121.32(11)
C34 C33 C32 120.90(13)
C33 C34 C35 120.66(12)
C34 C35 C36 121.17(13)
C35 C36 C31 116.76(12)
C35 C36 C40 121.54(11)
C31 C36 C40 121.68(11)
C32 C37 C38 111.51(11)
C32 C37 C39 113.23(12)
C38 C37 C39 110.21(12)
C36 C40 C41 113.60(12)
C36 C40 C42 112.20(11)
C41 C40 C42 109.92(12)
C56 C51 C52 118.49(12)
C56 C51 P 122.62(10)
C52 C51 P 118.79(10)
C53 C52 C51 120.55(13)
C54 C53 C52 120.42(14)
C53 C54 C55 119.83(13)
C54 C55 C56 120.12(14)
C51 C56 C55 120.58(13)
C66 C61 C62 118.60(13)
C66 C61 P 121.99(10)
C62 C61 P 119.39(11)
C63 C62 C61 120.31(15)
C64 C63 C62 120.27(15)
C65 C64 C63 119.93(14)
C64 C65 C66 120.14(16)
C61 C66 C65 120.73(14)
P B H1A 108.0(10)
P B H1B 108.0(10)
H1A B H1B 114.2(14)
P B H1C 102.2(8)
H1A B H1C 110.7(13)
H1B B H1C 112.9(13)

loop_
_geom_bond_atom_site_label_1
_geom_bond_atom_site_label_2
_geom_bond_distance
P C4 1.7479(11)
P C51 1.8292(12)
P C61 1.8300(13)
P B 1.9242(15)
N1 C1 1.3819(14)
N1 C2 1.3922(14)
N1 C11 1.4354(14)
N2 C1 1.3765(14)
N2 C3 1.4030(14)
N2 C31 1.4400(14)
C1 C4 1.3811(15)
C2 C3 1.3317(17)
C11 C16 1.3949(17)
C11 C12 1.3967(16)
C12 C13 1.3912(17)
C12 C17 1.5143(17)
C13 C14 1.381(2)
C14 C15 1.380(2)
C15 C16 1.3966(19)
C16 C20B 1.460(14)
C16 C20A 1.568(7)
C17 C18 1.520(2)
C17 C19 1.525(2)
C20A C21A 1.506(7)
C20A C22A 1.512(11)
C20B C22B 1.542(19)
C20B C21B 1.549(12)
C31 C32 1.3994(17)
C31 C36 1.4044(16)
C32 C33 1.3919(18)
C32 C37 1.5212(17)
C33 C34 1.380(2)
C34 C35 1.382(2)
C35 C36 1.3949(17)
C36 C40 1.5243(18)
C37 C38 1.5254(19)
C37 C39 1.5263(18)
C40 C41 1.5280(18)
C40 C42 1.531(2)
C51 C56 1.3912(18)
C51 C52 1.3972(18)
C52 C53 1.386(2)
C53 C54 1.377(2)
C54 C55 1.382(2)
C55 C56 1.3921(19)
C61 C66 1.3835(19)
C61 C62 1.3957(18)
C62 C63 1.390(2)
C63 C64 1.377(3)
C64 C65 1.373(3)
C65 C66 1.393(2)
B H1A 1.141(19)
B H1B 1.125(19)
B H1C 1.157(17)

loop_
_geom_torsion_atom_site_label_1
_geom_torsion_atom_site_label_2
_geom_torsion_atom_site_label_3
_geom_torsion_atom_site_label_4
_geom_torsion
C3 N2 C1 C4 178.70(13)
C31 N2 C1 C4 2.8(2)
C3 N2 C1 N1 0.08(12)
C31 N2 C1 N1 -175.85(10)
C2 N1 C1 N2 -0.10(12)
C11 N1 C1 N2 -176.49(10)
C2 N1 C1 C4 -178.96(11)
C11 N1 C1 C4 4.65(17)
C1 N1 C2 C3 0.09(14)
C11 N1 C2 C3 176.45(11)
N1 C2 C3 N2 -0.04(14)
C1 N2 C3 C2 -0.03(13)
C31 N2 C3 C2 176.32(10)
N2 C1 C4 P 10.2(2)
N1 C1 C4 P -171.33(10)
C51 P C4 C1 132.68(14)
C61 P C4 C1 -120.22(14)
B P C4 C1 9.01(18)
C1 N1 C11 C16 89.94(14)
C2 N1 C11 C16 -85.93(14)
C1 N1 C11 C12 -89.49(13)
C2 N1 C11 C12 94.64(14)
C16 C11 C12 C13 1.39(17)
N1 C11 C12 C13 -179.20(10)
C16 C11 C12 C17 -179.50(11)
N1 C11 C12 C17 -0.10(16)
C11 C12 C13 C14 0.31(19)
C17 C12 C13 C14 -178.81(12)
C12 C13 C14 C15 -0.9(2)
C13 C14 C15 C16 -0.2(2)
C12 C11 C16 C15 -2.44(18)
N1 C11 C16 C15 178.16(11)
C12 C11 C16 C20B -174.9(6)
N1 C11 C16 C20B 5.7(6)
C12 C11 C16 C20A 172.9(3)
N1 C11 C16 C20A -6.5(3)
C14 C15 C16 C11 1.8(2)
C14 C15 C16 C20B 175.4(5)
C14 C15 C16 C20A -173.1(3)
C13 C12 C17 C18 80.60(18)
C11 C12 C17 C18 -98.48(16)
C13 C12 C17 C19 -43.28(17)
C11 C12 C17 C19 137.65(12)
C11 C16 C20A C21A 110.9(4)
C15 C16 C20A C21A -74.2(5)
C11 C16 C20A C22A -125.6(4)
C15 C16 C20A C22A 49.3(6)
C11 C16 C20B C22B -94.3(8)
C15 C16 C20B C22B 93.0(6)
C11 C16 C20B C21B 140.7(6)
C15 C16 C20B C21B -32.0(10)
C1 N2 C31 C32 74.43(15)
C3 N2 C31 C32 -101.11(12)
C1 N2 C31 C36 -111.62(13)
C3 N2 C31 C36 72.84(14)
C36 C31 C32 C33 0.93(17)
N2 C31 C32 C33 174.55(10)
C36 C31 C32 C37 -177.76(11)
N2 C31 C32 C37 -4.14(16)
C31 C32 C33 C34 0.32(19)
C37 C32 C33 C34 179.01(12)
C32 C33 C34 C35 -0.7(2)
C33 C34 C35 C36 -0.2(2)
C34 C35 C36 C31 1.3(2)
C34 C35 C36 C40 -176.94(13)
C32 C31 C36 C35 -1.73(17)
N2 C31 C36 C35 -175.37(11)
C32 C31 C36 C40 176.53(11)
N2 C31 C36 C40 2.88(16)
C33 C32 C37 C38 -95.52(15)
C31 C32 C37 C38 83.11(15)
C33 C32 C37 C39 29.45(17)
C31 C32 C37 C39 -151.91(12)
C35 C36 C40 C41 19.61(18)
C31 C36 C40 C41 -158.56(12)
C35 C36 C40 C42 -105.83(15)
C31 C36 C40 C42 75.99(15)
C4 P C51 C56 83.70(11)
C61 P C51 C56 -27.42(11)
B P C51 C56 -141.95(11)
C4 P C51 C52 -92.61(10)
C61 P C51 C52 156.27(10)
B P C51 C52 41.74(12)
C56 C51 C52 C53 0.19(18)
P C51 C52 C53 176.65(10)
C51 C52 C53 C54 0.6(2)
C52 C53 C54 C55 -0.9(2)
C53 C54 C55 C56 0.4(2)
C52 C51 C56 C55 -0.72(18)
P C51 C56 C55 -177.04(10)
C54 C55 C56 C51 0.4(2)
C4 P C61 C66 9.31(13)
C51 P C61 C66 115.43(11)
B P C61 C66 -129.27(12)
C4 P C61 C62 -172.51(11)
C51 P C61 C62 -66.39(11)
B P C61 C62 48.90(12)
C66 C61 C62 C63 -0.4(2)
P C61 C62 C63 -178.60(12)
C61 C62 C63 C64 1.3(2)
C62 C63 C64 C65 -1.6(3)
C63 C64 C65 C66 0.9(3)
C62 C61 C66 C65 -0.3(2)
P C61 C66 C65 177.92(12)
C64 C65 C66 C61 0.0(2)
